data_4325390
loop_
_publ_author_name
'Christopher S. Letko'
'Zachariah M. Heiden'
'Thomas B. Rauchfuss'
'Scott R. Wilson'

_publ_contact_author
;
Christopher S. Letko 
University of Illinois 
School of Chemical Sciences, Box 80-6 
600 South Mathews Avenue 
Urbana, Illinois  61801 
USA 

Thomas B. Rauchfuss 
University of Illinois 
School of Chemical Sciences 
600 South Mathews Avenue 
Urbana, Illinois  61801 
USA 
 

Scott R. Wilson 

University of Illinois 

School of Chemical Sciences, Box 59-1 

505 South Mathews Avenue 

Urbana, Illinois  61801 

USA 

;
_publ_contact_author_email srwilson@uiuc.edu
_publ_contact_author_fax '1  217 244 8068'
_publ_contact_author_phone '1  217 244 1708'
_publ_section_title
;
 Coordination Chemistry of the Soft Chiral Lewis Acid [Cp*Ir(TsDPEN)]+
;
_journal_name_full 'Inorganic Chemistry'
_journal_page_first 5558
_journal_page_last 5566
_journal_paper_doi 10.1021/ic200160q
_journal_volume 50
_journal_year 2011
_chemical_formula_moiety '4(C32 H36 Ir n3 O2 S), 2(C H2 Cl2), H2 O'
_chemical_formula_sum 'C130 H150 Cl4 Ir4 O9 S4 n12'
_chemical_formula_weight 3063.46
_chemical_name_systematic
; 

? 

;
_space_group_IT_number 14
_symmetry_cell_setting monoclinic
_symmetry_space_group_name_Hall '-P 2ybc'
_symmetry_space_group_name_H-M 'P 1 21/c 1'
_atom_sites_solution_hydrogens geom
_atom_sites_solution_primary direct
_atom_sites_solution_secondary difmap
_audit_creation_method SHELXL-97
_audit_update_record
; 

2008-03-10   text and data added, csl 

;
_cell_angle_alpha 90.00
_cell_angle_beta 105.1430(10)
_cell_angle_gamma 90.00
_cell_formula_units_Z 2
_cell_length_a 13.6893(6)
_cell_length_b 31.9208(12)
_cell_length_c 15.4428(6)
_cell_measurement_reflns_used 4580
_cell_measurement_temperature 193(2)
_cell_measurement_theta_max 19.04
_cell_measurement_theta_min 2.35
_cell_volume 6513.8(5)
_computing_cell_refinement 'SAINT V7.23A (Bruker, 2005)'
_computing_data_collection 'APEX2 V2.0-1 (Bruker, 2004)'
_computing_data_reduction
; 

SAINT V7.23A, XPREP V2005/2, SADABS V2007/4 (Bruker, 2005 & 2007) 

;
_computing_molecular_graphics 'SHELXTL V6.12 (Bruker, 2005)'
_computing_publication_material 'XCIF V6.12 (Bruker, 2005)'
_computing_structure_refinement 'SHELXTL V6.12 (Bruker, 2005)'
_computing_structure_solution 'SHELXTL V6.12 (Bruker, 2005)'
_diffrn_ambient_temperature 193(2)
_diffrn_measured_fraction_theta_full 0.995
_diffrn_measured_fraction_theta_max 0.995
_diffrn_measurement_device 'Bruker Kappa/ApexII CCD'
_diffrn_measurement_method 'profile data from \f and \w scans'
_diffrn_radiation_monochromator graphite
_diffrn_radiation_source 'fine-focus sealed tube'
_diffrn_radiation_type MoK\a
_diffrn_radiation_wavelength 0.71073
_diffrn_radiation_wavelength_id ga73vas
_diffrn_reflns_av_R_equivalents 0.1201
_diffrn_reflns_av_sigmaI/netI 0.1180
_diffrn_reflns_limit_h_max 16
_diffrn_reflns_limit_h_min -16
_diffrn_reflns_limit_k_max 35
_diffrn_reflns_limit_k_min -38
_diffrn_reflns_limit_l_max 18
_diffrn_reflns_limit_l_min -18
_diffrn_reflns_number 59218
_diffrn_reflns_theta_full 25.61
_diffrn_reflns_theta_max 25.61
_diffrn_reflns_theta_min 1.51
_exptl_absorpt_coefficient_mu 4.279
_exptl_absorpt_correction_T_max 0.9193
_exptl_absorpt_correction_T_min 0.5958
_exptl_absorpt_correction_type integration
_exptl_absorpt_process_details 'SHELXTL/XPREP V2005/2 (Bruker, 2005)'
_exptl_crystal_colour colourless
_exptl_crystal_density_diffrn 1.562
_exptl_crystal_description platy
_exptl_crystal_F_000 3052
_exptl_crystal_id ga73vas
_exptl_crystal_preparation
; 

The data crystal was mounted using oil (Parantone-N, Exxon) to a 

0.3 mm cryo-loop (Hampton Research) with the (-1 6 -2) scattering 

planes roughly normal to the spindle axis. 

;
_exptl_crystal_size_max 0.21
_exptl_crystal_size_mid 0.21
_exptl_crystal_size_min 0.02
_refine_diff_density_max 1.370
_refine_diff_density_min -1.033
_refine_diff_density_rms 0.141
_refine_ls_extinction_method none
_refine_ls_goodness_of_fit_ref 0.987
_refine_ls_hydrogen_treatment noref
_refine_ls_matrix_type full
_refine_ls_number_parameters 771
_refine_ls_number_reflns 12221
_refine_ls_number_restraints 198
_refine_ls_restrained_S_all 0.980
_refine_ls_R_factor_all 0.1257
_refine_ls_R_factor_gt 0.0502
_refine_ls_shift/su_max 0.039
_refine_ls_shift/su_mean 0.001
_refine_ls_structure_factor_coef Fsqd
_refine_ls_weighting_details 'calc w=1/[\s^2^(Fo^2^)+(0.0382P)^2^+0.0000P] where P=(Fo^2^+2Fc^2^)/3'
_refine_ls_weighting_scheme calc
_refine_ls_wR_factor_gt 0.0842
_refine_ls_wR_factor_ref 0.1039
_reflns_number_gt 6798
_reflns_number_total 12221
_reflns_threshold_expression >2sigma(I)
_cod_data_source_file ic200160q_si_002_1.cif
_cod_data_source_block ga73vas
_cod_original_sg_symbol_Hall '-P 2ybc '
_cod_original_sg_symbol_H-M 'P 21/c '
_cod_original_formula_sum 'C130 H150 Cl4 Ir4 n12 O9 S4'
_cod_database_code 4325390

loop_
_symmetry_equiv_pos_as_xyz
'x, y, z'
'-x, y+1/2, -z+1/2'
'-x, -y, -z'
'x, -y-1/2, z-1/2'

loop_
_atom_site_label
_atom_site_type_symbol
_atom_site_fract_x
_atom_site_fract_y
_atom_site_fract_z
_atom_site_U_iso_or_equiv
_atom_site_adp_type
_atom_site_occupancy
_atom_site_symmetry_multiplicity
_atom_site_calc_flag
_atom_site_refinement_flags
_atom_site_disorder_assembly
_atom_site_disorder_group
Ir1 Ir 0.34295(2) 0.180346(9) 0.52099(2) 0.04063(9) Uani 1 1 d . . .
Ir2 Ir 0.43371(2) 0.518426(9) 0.200888(19) 0.03977(8) Uani 1 1 d . . .
S1 S 0.19369(16) 0.19146(6) 0.65288(13) 0.0487(6) Uani 1 1 d . . .
S2 S 0.62777(15) 0.57854(6) 0.26470(13) 0.0477(5) Uani 1 1 d . . .
O1 O 0.2827(4) 0.21391(16) 0.6987(3) 0.0565(15) Uani 1 1 d . . .
O2 O 0.1691(4) 0.15389(15) 0.6935(3) 0.0603(16) Uani 1 1 d . . .
O3 O 0.6790(4) 0.58149(16) 0.1947(3) 0.0655(16) Uani 1 1 d . . .
O4 O 0.5467(4) 0.60736(15) 0.2600(3) 0.0582(16) Uani 1 1 d . . .
N1 n 0.1982(4) 0.18459(17) 0.5506(4) 0.0413(16) Uani 1 1 d . . .
N2 n 0.2648(4) 0.12778(18) 0.4514(4) 0.0497(18) Uani 1 1 d . A .
H2A H 0.2900 0.1211 0.4035 0.060 Uiso 1 1 calc R . .
H2B H 0.2730 0.1050 0.4890 0.060 Uiso 1 1 calc R . .
N3 n 0.4257(5) 0.1193(2) 0.6826(4) 0.061(2) Uani 1 1 d . . .
N4 n 0.5861(4) 0.53244(16) 0.2747(4) 0.0371(15) Uani 1 1 d . . .
N5 n 0.5107(4) 0.46367(17) 0.1762(4) 0.0412(16) Uani 1 1 d . B .
H5A H 0.4683 0.4409 0.1692 0.049 Uiso 1 1 calc R . .
H5B H 0.5316 0.4669 0.1246 0.049 Uiso 1 1 calc R . .
N6 n 0.4646(6) 0.5505(2) 0.0184(5) 0.082(3) Uani 1 1 d . . .
C1 C 0.4636(6) 0.1919(2) 0.4600(5) 0.044(2) Uani 1 1 d . . .
C2 C 0.4830(6) 0.2149(2) 0.5408(5) 0.054(2) Uani 1 1 d . . .
C3 C 0.4037(6) 0.2434(2) 0.5354(5) 0.050(2) Uani 1 1 d . . .
C4 C 0.3369(6) 0.2401(2) 0.4478(5) 0.053(2) Uani 1 1 d . . .
C5 C 0.3728(6) 0.2085(2) 0.4008(5) 0.045(2) Uani 1 1 d . . .
C6 C 0.5366(6) 0.1604(3) 0.4382(6) 0.071(3) Uani 1 1 d . . .
H6A H 0.5925 0.1753 0.4232 0.107 Uiso 1 1 calc R . .
H6B H 0.5011 0.1432 0.3871 0.107 Uiso 1 1 calc R . .
H6C H 0.5632 0.1424 0.4904 0.107 Uiso 1 1 calc R . .
C7 C 0.5759(7) 0.2093(3) 0.6187(6) 0.086(3) Uani 1 1 d . . .
H7A H 0.5632 0.2216 0.6729 0.129 Uiso 1 1 calc R . .
H7B H 0.6338 0.2234 0.6051 0.129 Uiso 1 1 calc R . .
H7C H 0.5906 0.1794 0.6284 0.129 Uiso 1 1 calc R . .
C8 C 0.3978(7) 0.2763(3) 0.6040(6) 0.081(3) Uani 1 1 d . . .
H8A H 0.4234 0.2647 0.6644 0.121 Uiso 1 1 calc R . .
H8B H 0.3273 0.2851 0.5952 0.121 Uiso 1 1 calc R . .
H8C H 0.4389 0.3006 0.5968 0.121 Uiso 1 1 calc R . .
C9 C 0.2458(6) 0.2670(2) 0.4101(6) 0.071(3) Uani 1 1 d . . .
H9A H 0.2050 0.2546 0.3542 0.106 Uiso 1 1 calc R . .
H9B H 0.2678 0.2951 0.3978 0.106 Uiso 1 1 calc R . .
H9C H 0.2051 0.2690 0.4535 0.106 Uiso 1 1 calc R . .
C10 C 0.3285(6) 0.1947(2) 0.3069(5) 0.063(3) Uani 1 1 d . . .
H10A H 0.2547 0.1932 0.2952 0.094 Uiso 1 1 calc R . .
H10B H 0.3551 0.1670 0.2981 0.094 Uiso 1 1 calc R . .
H10C H 0.3465 0.2147 0.2656 0.094 Uiso 1 1 calc R . .
C11 C 0.1217(5) 0.1541(2) 0.5010(5) 0.048(2) Uani 1 1 d . A .
H11 H 0.1208 0.1296 0.5412 0.057 Uiso 1 1 calc R . .
C12 C 0.1566(6) 0.1387(3) 0.4197(5) 0.054(2) Uani 1 1 d . . .
H12A H 0.1504 0.1627 0.3770 0.064 Uiso 0.479(11) 1 calc PR A 1
H12B H 0.1524 0.1634 0.3791 0.064 Uiso 0.521(11) 1 calc PR A 2
C13 C 0.0163(3) 0.17167(17) 0.4713(3) 0.054(2) Uani 1 1 d G . .
C14 C -0.0633(4) 0.15009(17) 0.4913(4) 0.074(3) Uani 1 1 d G A .
H14 H -0.0509 0.1244 0.5233 0.089 Uiso 1 1 calc R . .
C15 C -0.1610(4) 0.1661(2) 0.4645(4) 0.096(4) Uani 1 1 d G A .
H15 H -0.2154 0.1514 0.4782 0.115 Uiso 1 1 calc R . .
C16 C -0.1791(4) 0.2038(2) 0.4177(5) 0.104(4) Uani 1 1 d G A .
H16 H -0.2458 0.2147 0.3993 0.125 Uiso 1 1 calc R . .
C17 C -0.0995(5) 0.22532(18) 0.3977(4) 0.109(4) Uani 1 1 d G A .
H17 H -0.1118 0.2510 0.3657 0.130 Uiso 1 1 calc R . .
C18 C -0.0018(4) 0.20928(17) 0.4245(4) 0.084(3) Uani 1 1 d G A .
H18 H 0.0526 0.2240 0.4108 0.100 Uiso 1 1 calc R . .
C19 C 0.0935(8) 0.1011(3) 0.3671(7) 0.056(3) Uani 0.521(11) 1 d PGU A 1
C20 C 0.1237(8) 0.0599(4) 0.3885(7) 0.058(3) Uani 0.521(11) 1 d PGU A 1
H20 H 0.1840 0.0544 0.4340 0.070 Uiso 0.521(11) 1 calc PR A 1
C21 C 0.0658(10) 0.0270(3) 0.3434(8) 0.071(4) Uani 0.521(11) 1 d PGU A 1
H21 H 0.0865 -0.0011 0.3581 0.085 Uiso 0.521(11) 1 calc PR A 1
C22 C -0.0224(10) 0.0351(4) 0.2769(8) 0.076(3) Uani 0.521(11) 1 d PGU A 1
H22 H -0.0620 0.0126 0.2461 0.091 Uiso 0.521(11) 1 calc PR A 1
C23 C -0.0526(8) 0.0762(4) 0.2555(8) 0.068(3) Uani 0.521(11) 1 d PGU A 1
H23 H -0.1129 0.0818 0.2100 0.082 Uiso 0.521(11) 1 calc PR A 1
C24 C 0.0053(8) 0.1092(3) 0.3006(8) 0.059(3) Uani 0.521(11) 1 d PGU A 1
H24 H -0.0154 0.1373 0.2859 0.071 Uiso 0.521(11) 1 calc PR A 1
C25 C 0.0919(3) 0.22607(15) 0.6487(3) 0.046(2) Uani 1 1 d G . .
C26 C 0.0059(4) 0.21199(15) 0.6717(4) 0.074(3) Uani 1 1 d G . .
H26 H 0.0027 0.1840 0.6915 0.089 Uiso 1 1 calc R . .
C27 C -0.0755(4) 0.2389(2) 0.6656(4) 0.096(4) Uani 1 1 d G . .
H27 H -0.1343 0.2293 0.6813 0.115 Uiso 1 1 calc R . .
C28 C -0.0708(4) 0.27989(19) 0.6366(5) 0.085(3) Uani 1 1 d G . .
C29 C 0.0152(5) 0.29397(14) 0.6136(4) 0.091(3) Uani 1 1 d G . .
H29 H 0.0184 0.3220 0.5938 0.110 Uiso 1 1 calc R . .
C30 C 0.0965(4) 0.26706(16) 0.6197(4) 0.071(3) Uani 1 1 d G . .
H30 H 0.1553 0.2767 0.6040 0.085 Uiso 1 1 calc R . .
C31 C -0.1613(8) 0.3089(3) 0.6259(8) 0.129(5) Uani 1 1 d . . .
H31A H -0.2214 0.2957 0.5868 0.193 Uiso 1 1 calc R . .
H31B H -0.1477 0.3354 0.5993 0.193 Uiso 1 1 calc R . .
H31C H -0.1731 0.3143 0.6849 0.193 Uiso 1 1 calc R . .
C32 C 0.3938(6) 0.1419(2) 0.6245(5) 0.050(2) Uani 1 1 d . . .
C33 C 0.3673(5) 0.5363(2) 0.3124(5) 0.048(2) Uani 1 1 d . . .
C34 C 0.3471(5) 0.4930(2) 0.2915(5) 0.045(2) Uani 1 1 d . . .
C35 C 0.2878(6) 0.4915(3) 0.1998(6) 0.054(2) Uani 1 1 d . . .
C36 C 0.2724(6) 0.5329(3) 0.1664(5) 0.054(2) Uani 1 1 d . . .
C37 C 0.3246(6) 0.5613(2) 0.2341(5) 0.049(2) Uani 1 1 d . . .
C38 C 0.4297(6) 0.5533(3) 0.4010(5) 0.066(3) Uani 1 1 d . . .
H38A H 0.3846 0.5623 0.4374 0.100 Uiso 1 1 calc R . .
H38B H 0.4697 0.5772 0.3900 0.100 Uiso 1 1 calc R . .
H38C H 0.4751 0.5313 0.4329 0.100 Uiso 1 1 calc R . .
C39 C 0.3726(7) 0.4570(3) 0.3531(6) 0.074(3) Uani 1 1 d . . .
H39A H 0.3111 0.4466 0.3670 0.111 Uiso 1 1 calc R . .
H39B H 0.4213 0.4658 0.4087 0.111 Uiso 1 1 calc R . .
H39C H 0.4025 0.4347 0.3248 0.111 Uiso 1 1 calc R . .
C40 C 0.2370(6) 0.4529(3) 0.1527(6) 0.077(3) Uani 1 1 d . . .
H40A H 0.2794 0.4283 0.1742 0.115 Uiso 1 1 calc R . .
H40B H 0.2277 0.4559 0.0878 0.115 Uiso 1 1 calc R . .
H40C H 0.1710 0.4492 0.1653 0.115 Uiso 1 1 calc R . .
C41 C 0.2104(7) 0.5460(3) 0.0735(6) 0.088(3) Uani 1 1 d . . .
H41A H 0.2024 0.5220 0.0326 0.132 Uiso 1 1 calc R . .
H41B H 0.2453 0.5687 0.0511 0.132 Uiso 1 1 calc R . .
H41C H 0.1437 0.5557 0.0770 0.132 Uiso 1 1 calc R . .
C42 C 0.3201(6) 0.6080(2) 0.2316(6) 0.082(3) Uani 1 1 d . . .
H42A H 0.3343 0.6181 0.1762 0.123 Uiso 1 1 calc R . .
H42B H 0.3707 0.6194 0.2834 0.123 Uiso 1 1 calc R . .
H42C H 0.2525 0.6173 0.2337 0.123 Uiso 1 1 calc R . .
C43 C 0.6582(5) 0.4983(2) 0.2720(5) 0.0388(19) Uani 1 1 d . B .
H43 H 0.6899 0.5038 0.2216 0.047 Uiso 1 1 calc R . .
C44 C 0.5985(5) 0.4574(2) 0.2533(5) 0.0418(19) Uani 1 1 d DU . .
H44A H 0.5734 0.4504 0.3069 0.050 Uiso 0.468(12) 1 calc PR B 1
H44B H 0.5703 0.4527 0.3061 0.050 Uiso 0.532(12) 1 calc PR B 2
C45 C 0.7417(3) 0.49216(13) 0.3579(3) 0.041(2) Uani 1 1 d G . .
C46 C 0.8378(3) 0.48034(15) 0.3530(3) 0.055(2) Uani 1 1 d G B .
H46 H 0.8536 0.4797 0.2966 0.066 Uiso 1 1 calc R . .
C47 C 0.9109(3) 0.46942(16) 0.4306(4) 0.068(3) Uani 1 1 d G B .
H47 H 0.9766 0.4613 0.4272 0.081 Uiso 1 1 calc R . .
C48 C 0.8879(4) 0.47032(16) 0.5130(3) 0.070(3) Uani 1 1 d G B .
H48 H 0.9379 0.4629 0.5661 0.084 Uiso 1 1 calc R . .
C49 C 0.7918(4) 0.48214(16) 0.5179(2) 0.065(3) Uani 1 1 d G B .
H49 H 0.7760 0.4828 0.5743 0.078 Uiso 1 1 calc R . .
C50 C 0.7187(3) 0.49306(15) 0.4404(3) 0.050(2) Uani 1 1 d G B .
H50 H 0.6530 0.5011 0.4437 0.060 Uiso 1 1 calc R . .
C51 C 0.6667(6) 0.4220(2) 0.2385(7) 0.054(3) Uani 0.532(12) 1 d PGDU B 1
C52 C 0.7128(8) 0.4248(3) 0.1685(7) 0.061(3) Uani 0.532(12) 1 d PGU B 1
H52 H 0.6969 0.4474 0.1271 0.073 Uiso 0.532(12) 1 calc PR B 1
C53 C 0.7822(8) 0.3945(4) 0.1589(8) 0.071(3) Uani 0.532(12) 1 d PGU B 1
H53 H 0.8137 0.3964 0.1111 0.085 Uiso 0.532(12) 1 calc PR B 1
C54 C 0.8054(8) 0.3614(3) 0.2194(9) 0.073(3) Uani 0.532(12) 1 d PGU B 1
H54 H 0.8529 0.3407 0.2129 0.088 Uiso 0.532(12) 1 calc PR B 1
C55 C 0.7593(9) 0.3587(3) 0.2894(9) 0.071(3) Uani 0.532(12) 1 d PGU B 1
H55 H 0.7752 0.3361 0.3308 0.086 Uiso 0.532(12) 1 calc PR B 1
C56 C 0.6899(8) 0.3890(3) 0.2990(7) 0.056(3) Uani 0.532(12) 1 d PGU B 1
H56 H 0.6584 0.3871 0.3468 0.068 Uiso 0.532(12) 1 calc PR B 1
C57 C 0.7212(3) 0.59155(13) 0.3647(3) 0.043(2) Uani 1 1 d G . .
C58 C 0.8236(4) 0.59091(15) 0.3679(3) 0.059(2) Uani 1 1 d G . .
H58 H 0.8448 0.5821 0.3169 0.071 Uiso 1 1 calc R . .
C59 C 0.8949(3) 0.60315(17) 0.4456(4) 0.073(3) Uani 1 1 d G . .
H59 H 0.9648 0.6027 0.4477 0.088 Uiso 1 1 calc R . .
C60 C 0.8637(4) 0.61601(16) 0.5201(3) 0.072(3) Uani 1 1 d G . .
C61 C 0.7614(5) 0.61665(16) 0.5170(3) 0.070(3) Uani 1 1 d G . .
H61 H 0.7401 0.6254 0.5680 0.084 Uiso 1 1 calc R . .
C62 C 0.6901(3) 0.60442(15) 0.4393(3) 0.055(2) Uani 1 1 d G . .
H62 H 0.6201 0.6049 0.4372 0.066 Uiso 1 1 calc R . .
C63 C 0.9401(8) 0.6324(3) 0.6036(7) 0.119(4) Uani 1 1 d . . .
H63A H 0.9259 0.6619 0.6127 0.178 Uiso 1 1 calc R . .
H63B H 1.0086 0.6297 0.5958 0.178 Uiso 1 1 calc R . .
H63C H 0.9348 0.6160 0.6559 0.178 Uiso 1 1 calc R . .
C64 C 0.4577(6) 0.5405(3) 0.0883(5) 0.058(2) Uani 1 1 d . . .
C65 C 0.4936(7) 0.1837(3) 0.8531(7) 0.089(3) Uani 1 1 d . . .
H65A H 0.4254 0.1964 0.8339 0.107 Uiso 1 1 calc R . .
H65B H 0.5042 0.1668 0.8026 0.107 Uiso 1 1 calc R . .
Cl1 Cl 0.5832(3) 0.22298(10) 0.8780(2) 0.1301(12) Uani 1 1 d . . .
Cl2 Cl 0.4995(3) 0.15148(11) 0.9435(2) 0.1476(14) Uani 1 1 d . . .
O5 O 0.3238(8) 0.0350(6) 0.4640(9) 0.198(9) Uani 0.50 1 d PD . .
H5C H 0.311(3) 0.0479(11) 0.4126(15) 0.297 Uiso 0.50 1 d PD . .
H5D H 0.3895(9) 0.036(3) 0.483(4) 0.297 Uiso 0.50 1 d PD . .
C66 C 0.6636(7) 0.4193(3) 0.2489(9) 0.053(3) Uani 0.468(12) 1 d PGDU B 2
C67 C 0.7004(9) 0.4099(4) 0.1753(8) 0.063(3) Uani 0.468(12) 1 d PGU B 2
H67 H 0.6804 0.4264 0.1224 0.075 Uiso 0.468(12) 1 calc PR B 2
C68 C 0.7663(10) 0.3764(4) 0.1791(9) 0.074(3) Uani 0.468(12) 1 d PGU B 2
H68 H 0.7914 0.3700 0.1289 0.088 Uiso 0.468(12) 1 calc PR B 2
C69 C 0.7956(10) 0.3523(3) 0.2566(11) 0.072(3) Uani 0.468(12) 1 d PGU B 2
H69 H 0.8407 0.3295 0.2592 0.086 Uiso 0.468(12) 1 calc PR B 2
C70 C 0.7588(10) 0.3617(4) 0.3302(9) 0.066(3) Uani 0.468(12) 1 d PGU B 2
H70 H 0.7788 0.3452 0.3831 0.079 Uiso 0.468(12) 1 calc PR B 2
C71 C 0.6929(9) 0.3952(4) 0.3263(8) 0.054(3) Uani 0.468(12) 1 d PGU B 2
H71 H 0.6678 0.4015 0.3766 0.065 Uiso 0.468(12) 1 calc PR B 2
C72 C 0.0871(8) 0.1068(4) 0.3681(8) 0.055(3) Uani 0.479(11) 1 d PGU A 2
C73 C 0.0875(10) 0.0660(4) 0.3995(8) 0.061(3) Uani 0.479(11) 1 d PGU A 2
H73 H 0.1329 0.0583 0.4549 0.074 Uiso 0.479(11) 1 calc PR A 2
C74 C 0.0214(12) 0.0365(4) 0.3497(9) 0.073(4) Uani 0.479(11) 1 d PGU A 2
H74 H 0.0217 0.0086 0.3711 0.087 Uiso 0.479(11) 1 calc PR A 2
C75 C -0.0451(10) 0.0478(4) 0.2686(9) 0.074(3) Uani 0.479(11) 1 d PGU A 2
H75 H -0.0902 0.0277 0.2346 0.088 Uiso 0.479(11) 1 calc PR A 2
C76 C -0.0455(10) 0.0887(5) 0.2373(8) 0.065(3) Uani 0.479(11) 1 d PGU A 2
H76 H -0.0909 0.0964 0.1819 0.078 Uiso 0.479(11) 1 calc PR A 2
C77 C 0.0206(10) 0.1182(4) 0.2870(8) 0.058(4) Uani 0.479(11) 1 d PGU A 2
H77 H 0.0203 0.1461 0.2656 0.070 Uiso 0.479(11) 1 calc PR A 2

loop_
_atom_site_aniso_label
_atom_site_aniso_U_11
_atom_site_aniso_U_22
_atom_site_aniso_U_33
_atom_site_aniso_U_23
_atom_site_aniso_U_13
_atom_site_aniso_U_12
Ir1 0.04752(18) 0.04153(18) 0.03524(16) -0.00118(15) 0.01509(14) -0.00569(16)
Ir2 0.04273(17) 0.04370(18) 0.03226(16) 0.00057(15) 0.00869(13) 0.00630(15)
S1 0.0592(13) 0.0535(13) 0.0375(11) -0.0039(10) 0.0198(10) -0.0042(11)
S2 0.0531(13) 0.0429(12) 0.0481(12) 0.0088(10) 0.0152(10) -0.0035(10)
O1 0.058(3) 0.072(4) 0.039(3) -0.014(3) 0.011(3) -0.002(3)
O2 0.091(4) 0.053(3) 0.045(3) 0.004(3) 0.033(3) -0.003(3)
O3 0.085(4) 0.066(4) 0.055(3) 0.006(3) 0.036(3) -0.013(3)
O4 0.054(3) 0.046(3) 0.072(4) 0.011(3) 0.011(3) 0.004(3)
N1 0.045(4) 0.039(4) 0.036(3) -0.010(3) 0.004(3) -0.010(3)
N2 0.058(4) 0.053(4) 0.040(4) -0.007(3) 0.016(3) -0.012(3)
N3 0.077(5) 0.047(4) 0.062(5) 0.009(4) 0.022(4) 0.003(4)
N4 0.036(3) 0.034(3) 0.042(4) 0.001(3) 0.013(3) 0.002(3)
N5 0.041(4) 0.047(4) 0.037(3) 0.002(3) 0.013(3) 0.004(3)
N6 0.121(7) 0.074(5) 0.051(5) 0.002(4) 0.022(5) 0.023(5)
C1 0.051(5) 0.046(5) 0.042(5) 0.006(4) 0.023(4) -0.001(4)
C2 0.054(5) 0.054(5) 0.054(5) 0.007(4) 0.016(4) -0.022(4)
C3 0.057(5) 0.056(5) 0.044(5) -0.001(4) 0.027(4) -0.013(4)
C4 0.076(6) 0.035(5) 0.058(5) 0.019(4) 0.034(5) -0.007(4)
C5 0.066(5) 0.035(5) 0.044(5) 0.006(4) 0.031(4) -0.006(4)
C6 0.064(6) 0.070(6) 0.091(7) -0.010(5) 0.039(5) 0.000(5)
C7 0.080(7) 0.102(8) 0.070(7) -0.013(6) 0.011(6) -0.045(6)
C8 0.106(7) 0.068(6) 0.080(7) -0.008(5) 0.044(6) -0.023(6)
C9 0.094(7) 0.053(6) 0.077(6) 0.012(5) 0.041(5) 0.013(5)
C10 0.085(6) 0.058(6) 0.043(5) 0.004(4) 0.014(5) 0.001(5)
C11 0.043(4) 0.061(5) 0.043(4) -0.010(4) 0.019(4) -0.010(4)
C12 0.062(5) 0.069(6) 0.029(4) -0.009(4) 0.012(4) -0.011(5)
C13 0.046(5) 0.070(6) 0.042(5) -0.007(4) 0.005(4) 0.000(4)
C14 0.056(6) 0.090(7) 0.081(6) -0.020(6) 0.025(5) -0.016(5)
C15 0.053(6) 0.124(9) 0.107(8) -0.015(7) 0.013(6) -0.014(6)
C16 0.052(7) 0.124(10) 0.126(10) -0.026(8) 0.006(7) 0.006(7)
C17 0.089(8) 0.099(9) 0.126(10) 0.000(7) 0.005(8) 0.023(7)
C18 0.061(6) 0.082(7) 0.100(8) 0.000(6) 0.006(6) -0.004(6)
C19 0.066(5) 0.072(5) 0.036(5) -0.017(5) 0.022(4) -0.018(5)
C20 0.065(7) 0.076(6) 0.044(6) -0.019(5) 0.034(5) -0.015(5)
C21 0.076(8) 0.075(6) 0.065(7) -0.020(6) 0.026(6) -0.025(6)
C22 0.079(6) 0.080(5) 0.069(6) -0.022(6) 0.020(5) -0.023(5)
C23 0.067(6) 0.079(6) 0.059(6) -0.017(5) 0.018(5) -0.028(5)
C24 0.056(5) 0.081(5) 0.047(5) -0.020(4) 0.024(4) -0.021(4)
C25 0.055(5) 0.047(5) 0.037(4) -0.006(4) 0.014(4) -0.005(4)
C26 0.084(6) 0.052(6) 0.103(7) -0.005(5) 0.055(6) 0.000(5)
C27 0.081(7) 0.080(7) 0.144(10) -0.005(7) 0.058(7) -0.009(6)
C28 0.063(6) 0.079(7) 0.117(8) -0.018(6) 0.031(6) 0.010(6)
C29 0.094(8) 0.064(7) 0.119(9) 0.005(6) 0.033(7) 0.012(6)
C30 0.074(6) 0.066(6) 0.082(6) 0.004(5) 0.038(5) 0.001(5)
C31 0.101(9) 0.122(10) 0.158(12) -0.016(9) 0.023(9) 0.040(8)
C32 0.061(5) 0.043(5) 0.053(5) -0.011(4) 0.026(4) -0.019(4)
C33 0.044(5) 0.056(5) 0.051(5) -0.016(4) 0.024(4) -0.002(4)
C34 0.048(5) 0.056(5) 0.038(4) 0.004(4) 0.022(4) 0.008(4)
C35 0.036(5) 0.061(6) 0.063(6) -0.007(5) 0.008(4) 0.008(4)
C36 0.045(5) 0.071(6) 0.050(5) 0.002(5) 0.018(4) 0.015(4)
C37 0.047(5) 0.041(5) 0.060(5) -0.004(4) 0.014(4) 0.010(4)
C38 0.069(6) 0.089(7) 0.045(5) -0.014(5) 0.022(4) -0.012(5)
C39 0.082(6) 0.074(6) 0.075(6) 0.020(5) 0.037(5) 0.003(5)
C40 0.057(6) 0.076(7) 0.084(7) -0.029(6) -0.003(5) -0.016(5)
C41 0.072(7) 0.120(8) 0.064(6) 0.010(6) 0.001(5) 0.034(6)
C42 0.077(6) 0.060(6) 0.120(8) 0.000(6) 0.044(6) 0.016(5)
C43 0.036(4) 0.045(4) 0.039(4) 0.000(4) 0.017(4) 0.006(4)
C44 0.043(4) 0.039(4) 0.041(4) 0.003(3) 0.007(4) 0.001(3)
C45 0.040(4) 0.034(4) 0.047(5) 0.000(4) 0.009(4) -0.002(3)
C46 0.037(5) 0.069(6) 0.051(5) -0.009(5) 0.001(4) -0.006(4)
C47 0.039(5) 0.085(7) 0.074(6) 0.002(5) 0.005(5) 0.010(5)
C48 0.050(6) 0.079(7) 0.064(6) 0.007(5) -0.013(5) 0.007(5)
C49 0.061(6) 0.083(6) 0.045(5) -0.001(5) 0.003(4) 0.003(5)
C50 0.045(5) 0.063(5) 0.041(5) 0.012(4) 0.009(4) 0.000(4)
C51 0.047(5) 0.050(5) 0.062(5) -0.009(4) 0.007(4) 0.004(4)
C52 0.056(6) 0.054(7) 0.073(6) -0.015(5) 0.016(5) 0.006(5)
C53 0.069(6) 0.065(6) 0.079(5) -0.015(5) 0.020(5) 0.014(5)
C54 0.067(6) 0.068(6) 0.081(6) -0.009(5) 0.013(5) 0.017(5)
C55 0.069(6) 0.063(5) 0.078(6) -0.013(5) 0.011(5) 0.022(5)
C56 0.048(5) 0.047(5) 0.065(5) -0.013(4) -0.002(4) 0.008(4)
C57 0.038(4) 0.039(4) 0.048(5) 0.001(4) 0.005(4) -0.005(4)
C58 0.049(5) 0.057(5) 0.073(6) 0.016(5) 0.017(5) 0.003(4)
C59 0.045(5) 0.074(7) 0.093(7) -0.013(6) 0.003(5) -0.018(5)
C60 0.075(7) 0.041(5) 0.087(7) -0.005(5) -0.003(6) -0.006(5)
C61 0.076(7) 0.077(6) 0.052(6) -0.014(5) 0.008(5) 0.005(5)
C62 0.062(5) 0.046(5) 0.062(5) -0.005(4) 0.028(5) -0.004(4)
C63 0.095(9) 0.116(9) 0.109(9) -0.037(8) -0.037(7) -0.022(7)
C64 0.069(6) 0.059(6) 0.042(5) -0.005(4) 0.009(5) 0.016(5)
C65 0.067(7) 0.099(8) 0.087(7) -0.017(6) -0.006(6) -0.003(6)
Cl1 0.134(3) 0.112(2) 0.156(3) -0.043(2) 0.059(2) -0.024(2)
Cl2 0.209(4) 0.137(3) 0.125(3) 0.007(2) 0.093(3) -0.006(3)
O5 0.147(15) 0.25(2) 0.225(19) 0.117(17) 0.099(14) 0.058(15)
C66 0.045(5) 0.049(5) 0.060(5) -0.011(4) 0.003(5) 0.006(4)
C67 0.058(5) 0.057(5) 0.073(5) -0.012(5) 0.015(4) 0.007(4)
C68 0.071(6) 0.067(7) 0.084(5) -0.009(5) 0.023(5) 0.015(5)
C69 0.067(6) 0.065(6) 0.080(6) -0.014(5) 0.015(5) 0.020(5)
C70 0.059(6) 0.059(6) 0.072(6) -0.010(6) 0.005(5) 0.015(5)
C71 0.044(7) 0.044(6) 0.063(6) -0.014(5) -0.007(6) 0.008(5)
C72 0.063(6) 0.072(5) 0.036(5) -0.023(5) 0.024(4) -0.016(5)
C73 0.067(7) 0.077(6) 0.045(6) -0.016(5) 0.024(5) -0.017(6)
C74 0.072(7) 0.075(6) 0.071(6) -0.022(5) 0.019(6) -0.022(6)
C75 0.074(6) 0.079(6) 0.067(6) -0.024(6) 0.016(5) -0.025(6)
C76 0.062(6) 0.087(6) 0.049(6) -0.019(5) 0.020(5) -0.024(5)
C77 0.048(7) 0.085(6) 0.048(6) -0.011(5) 0.024(5) -0.026(6)

loop_
_atom_type_symbol
_atom_type_description
_atom_type_scat_dispersion_real
_atom_type_scat_dispersion_imag
_atom_type_scat_source
C C 0.0033 0.0016 'International Tables Vol C Tables 4.2.6.8 and 6.1.1.4'
H H 0.0000 0.0000 'International Tables Vol C Tables 4.2.6.8 and 6.1.1.4'
N N 0.0061 0.0033 'International Tables Vol C Tables 4.2.6.8 and 6.1.1.4'
O O 0.0106 0.0060 'International Tables Vol C Tables 4.2.6.8 and 6.1.1.4'
S S 0.1246 0.1234 'International Tables Vol C Tables 4.2.6.8 and 6.1.1.4'
Cl Cl 0.1484 0.1585 'International Tables Vol C Tables 4.2.6.8 and 6.1.1.4'
Ir Ir -1.4442 7.9887 'International Tables Vol C Tables 4.2.6.8 and 6.1.1.4'

loop_
_exptl_crystal_face_index_h
_exptl_crystal_face_index_k
_exptl_crystal_face_index_l
_exptl_crystal_face_perp_dist
0.00 -1.00 0.00 0.0600
0.00 1.00 1.00 0.0500
0.00 1.00 -1.00 0.0500
-1.00 0.00 0.00 0.0100
1.00 0.00 0.00 0.0100

loop_
_geom_angle_atom_site_label_1
_geom_angle_atom_site_label_2
_geom_angle_atom_site_label_3
_geom_angle
C32 Ir1 n2 86.8(3)
C32 Ir1 C1 108.2(3)
N2 Ir1 C1 105.0(3)
C32 Ir1 n1 90.9(3)
N2 Ir1 n1 77.7(2)
C1 Ir1 n1 160.7(2)
C32 Ir1 C2 95.2(3)
N2 Ir1 C2 141.7(3)
C1 Ir1 C2 38.4(3)
N1 Ir1 C2 140.3(3)
C32 Ir1 C3 116.4(3)
N2 Ir1 C3 156.2(3)
C1 Ir1 C3 64.2(3)
N1 Ir1 C3 105.7(3)
C2 Ir1 C3 37.8(3)
C32 Ir1 C5 145.9(3)
N2 Ir1 C5 94.4(2)
C1 Ir1 C5 38.8(3)
N1 Ir1 C5 122.6(2)
C2 Ir1 C5 63.7(3)
C3 Ir1 C5 63.6(3)
C32 Ir1 C4 154.4(3)
N2 Ir1 C4 118.5(3)
C1 Ir1 C4 63.6(3)
N1 Ir1 C4 98.1(3)
C2 Ir1 C4 62.9(3)
C3 Ir1 C4 38.1(3)
C5 Ir1 C4 37.2(3)
C64 Ir2 n5 86.0(3)
C64 Ir2 n4 91.8(3)
N5 Ir2 n4 78.9(2)
C64 Ir2 C35 119.8(3)
N5 Ir2 C35 99.9(3)
N4 Ir2 C35 148.4(3)
C64 Ir2 C36 95.7(3)
N5 Ir2 C36 130.4(3)
N4 Ir2 C36 150.1(3)
C35 Ir2 C36 37.9(3)
C64 Ir2 C37 105.3(3)
N5 Ir2 C37 163.5(3)
N4 Ir2 C37 112.0(2)
C35 Ir2 C37 64.2(3)
C36 Ir2 C37 38.1(3)
C64 Ir2 C34 157.7(3)
N5 Ir2 C34 100.6(2)
N4 Ir2 C34 110.4(2)
C35 Ir2 C34 38.3(3)
C36 Ir2 C34 63.7(3)
C37 Ir2 C34 64.4(3)
C64 Ir2 C33 141.7(3)
N5 Ir2 C33 132.2(3)
N4 Ir2 C33 94.2(2)
C35 Ir2 C33 62.9(3)
C36 Ir2 C33 62.7(3)
C37 Ir2 C33 38.2(3)
C34 Ir2 C33 37.6(3)
O1 S1 O2 118.0(3)
O1 S1 n1 107.9(3)
O2 S1 n1 112.8(3)
O1 S1 C25 105.5(3)
O2 S1 C25 105.4(3)
N1 S1 C25 106.3(3)
O4 S2 O3 116.4(3)
O4 S2 n4 107.8(3)
O3 S2 n4 112.9(3)
O4 S2 C57 105.5(3)
O3 S2 C57 104.9(3)
N4 S2 C57 109.0(3)
C11 n1 S1 113.1(5)
C11 n1 Ir1 114.4(4)
S1 n1 Ir1 119.3(3)
C12 n2 Ir1 108.1(4)
C12 n2 H2A 110.1
Ir1 n2 H2A 110.1
C12 n2 H2B 110.1
Ir1 n2 H2B 110.1
H2A n2 H2B 108.4
C43 n4 S2 114.6(4)
C43 n4 Ir2 113.3(4)
S2 n4 Ir2 117.5(3)
C44 n5 Ir2 107.8(4)
C44 n5 H5A 110.1
Ir2 n5 H5A 110.1
C44 n5 H5B 110.1
Ir2 n5 H5B 110.1
H5A n5 H5B 108.5
C2 C1 C5 107.5(6)
C2 C1 C6 123.9(7)
C5 C1 C6 127.9(7)
C2 C1 Ir1 71.9(4)
C5 C1 Ir1 72.8(4)
C6 C1 Ir1 127.9(5)
C3 C2 C1 108.7(7)
C3 C2 C7 126.8(8)
C1 C2 C7 124.4(8)
C3 C2 Ir1 71.2(4)
C1 C2 Ir1 69.7(4)
C7 C2 Ir1 125.5(6)
C2 C3 C4 107.6(7)
C2 C3 C8 126.4(7)
C4 C3 C8 125.3(8)
C2 C3 Ir1 71.0(4)
C4 C3 Ir1 72.6(4)
C8 C3 Ir1 129.0(5)
C5 C4 C3 108.6(7)
C5 C4 C9 125.3(7)
C3 C4 C9 126.0(7)
C5 C4 Ir1 71.0(4)
C3 C4 Ir1 69.4(4)
C9 C4 Ir1 127.6(5)
C4 C5 C1 107.4(7)
C4 C5 C10 127.6(7)
C1 C5 C10 125.1(7)
C4 C5 Ir1 71.9(4)
C1 C5 Ir1 68.4(4)
C10 C5 Ir1 125.8(5)
C1 C6 H6A 109.5
C1 C6 H6B 109.5
H6A C6 H6B 109.5
C1 C6 H6C 109.5
H6A C6 H6C 109.5
H6B C6 H6C 109.5
C2 C7 H7A 109.5
C2 C7 H7B 109.5
H7A C7 H7B 109.5
C2 C7 H7C 109.5
H7A C7 H7C 109.5
H7B C7 H7C 109.5
C3 C8 H8A 109.5
C3 C8 H8B 109.5
H8A C8 H8B 109.5
C3 C8 H8C 109.5
H8A C8 H8C 109.5
H8B C8 H8C 109.5
C4 C9 H9A 109.5
C4 C9 H9B 109.5
H9A C9 H9B 109.5
C4 C9 H9C 109.5
H9A C9 H9C 109.5
H9B C9 H9C 109.5
C5 C10 H10A 109.5
C5 C10 H10B 109.5
H10A C10 H10B 109.5
C5 C10 H10C 109.5
H10A C10 H10C 109.5
H10B C10 H10C 109.5
N1 C11 C13 113.7(6)
N1 C11 C12 107.6(6)
C13 C11 C12 110.3(6)
N1 C11 H11 108.3
C13 C11 H11 108.3
C12 C11 H11 108.3
N2 C12 C72 117.7(8)
N2 C12 C11 107.6(6)
C72 C12 C11 111.5(7)
N2 C12 C19 110.9(7)
C11 C12 C19 114.8(7)
N2 C12 H12A 107.7
C11 C12 H12A 107.7
C19 C12 H12A 107.7
N2 C12 H12B 106.4
C72 C12 H12B 106.4
C11 C12 H12B 106.4
C14 C13 C18 120.0
C14 C13 C11 119.5(5)
C18 C13 C11 120.5(5)
C13 C14 C15 120.0
C13 C14 H14 120.0
C15 C14 H14 120.0
C14 C15 C16 120.0
C14 C15 H15 120.0
C16 C15 H15 120.0
C17 C16 C15 120.0
C17 C16 H16 120.0
C15 C16 H16 120.0
C16 C17 C18 120.0
C16 C17 H17 120.0
C18 C17 H17 120.0
C17 C18 C13 120.0
C17 C18 H18 120.0
C13 C18 H18 120.0
C20 C19 C24 120.0
C20 C19 C12 120.6(7)
C24 C19 C12 119.4(7)
C19 C20 C21 120.0
C19 C20 H20 120.0
C21 C20 H20 120.0
C20 C21 C22 120.0
C20 C21 H21 120.0
C22 C21 H21 120.0
C23 C22 C21 120.0
C23 C22 H22 120.0
C21 C22 H22 120.0
C22 C23 C24 120.0
C22 C23 H23 120.0
C24 C23 H23 120.0
C23 C24 C19 120.0
C23 C24 H24 120.0
C19 C24 H24 120.0
C26 C25 C30 120.0
C26 C25 S1 120.1(3)
C30 C25 S1 119.9(3)
C25 C26 C27 120.0
C25 C26 H26 120.0
C27 C26 H26 120.0
C26 C27 C28 120.0
C26 C27 H27 120.0
C28 C27 H27 120.0
C29 C28 C27 120.0
C29 C28 C31 119.7(6)
C27 C28 C31 120.2(6)
C30 C29 C28 120.0
C30 C29 H29 120.0
C28 C29 H29 120.0
C29 C30 C25 120.0
C29 C30 H30 120.0
C25 C30 H30 120.0
C28 C31 H31A 109.5
C28 C31 H31B 109.5
H31A C31 H31B 109.5
C28 C31 H31C 109.5
H31A C31 H31C 109.5
H31B C31 H31C 109.5
N3 C32 Ir1 177.5(7)
C34 C33 C37 109.5(6)
C34 C33 C38 125.6(7)
C37 C33 C38 124.8(7)
C34 C33 Ir2 70.8(4)
C37 C33 Ir2 69.5(4)
C38 C33 Ir2 123.0(5)
C33 C34 C35 106.2(7)
C33 C34 C39 127.4(7)
C35 C34 C39 126.1(7)
C33 C34 Ir2 71.6(4)
C35 C34 Ir2 69.3(4)
C39 C34 Ir2 128.3(5)
C36 C35 C34 108.8(7)
C36 C35 C40 125.6(7)
C34 C35 C40 124.9(7)
C36 C35 Ir2 71.5(5)
C34 C35 Ir2 72.4(4)
C40 C35 Ir2 129.4(6)
C35 C36 C37 109.1(7)
C35 C36 C41 126.5(8)
C37 C36 C41 124.4(8)
C35 C36 Ir2 70.6(4)
C37 C36 Ir2 71.0(4)
C41 C36 Ir2 124.6(6)
C36 C37 C33 106.2(7)
C36 C37 C42 127.4(7)
C33 C37 C42 125.5(7)
C36 C37 Ir2 70.9(4)
C33 C37 Ir2 72.3(4)
C42 C37 Ir2 130.2(6)
C33 C38 H38A 109.5
C33 C38 H38B 109.5
H38A C38 H38B 109.5
C33 C38 H38C 109.5
H38A C38 H38C 109.5
H38B C38 H38C 109.5
C34 C39 H39A 109.5
C34 C39 H39B 109.5
H39A C39 H39B 109.5
C34 C39 H39C 109.5
H39A C39 H39C 109.5
H39B C39 H39C 109.5
C35 C40 H40A 109.5
C35 C40 H40B 109.5
H40A C40 H40B 109.5
C35 C40 H40C 109.5
H40A C40 H40C 109.5
H40B C40 H40C 109.5
C36 C41 H41A 109.5
C36 C41 H41B 109.5
H41A C41 H41B 109.5
C36 C41 H41C 109.5
H41A C41 H41C 109.5
H41B C41 H41C 109.5
C37 C42 H42A 109.5
C37 C42 H42B 109.5
H42A C42 H42B 109.5
C37 C42 H42C 109.5
H42A C42 H42C 109.5
H42B C42 H42C 109.5
N4 C43 C45 115.3(5)
N4 C43 C44 107.9(5)
C45 C43 C44 107.3(5)
N4 C43 H43 108.8
C45 C43 H43 108.8
C44 C43 H43 108.8
N5 C44 C51 112.6(6)
N5 C44 C66 116.0(7)
N5 C44 C43 108.7(5)
C51 C44 C43 110.1(6)
C66 C44 C43 113.7(6)
N5 C44 H44A 108.4
C51 C44 H44A 108.4
C43 C44 H44A 108.4
N5 C44 H44B 105.9
C66 C44 H44B 105.9
C43 C44 H44B 105.9
C46 C45 C50 120.0
C46 C45 C43 119.6(4)
C50 C45 C43 119.9(4)
C45 C46 C47 120.0
C45 C46 H46 120.0
C47 C46 H46 120.0
C48 C47 C46 120.0
C48 C47 H47 120.0
C46 C47 H47 120.0
C47 C48 C49 120.0
C47 C48 H48 120.0
C49 C48 H48 120.0
C50 C49 C48 120.0
C50 C49 H49 120.0
C48 C49 H49 120.0
C49 C50 C45 120.0
C49 C50 H50 120.0
C45 C50 H50 120.0
C52 C51 C56 120.0
C52 C51 C44 119.4(7)
C56 C51 C44 120.3(7)
C53 C52 C51 120.0
C53 C52 H52 120.0
C51 C52 H52 120.0
C52 C53 C54 120.0
C52 C53 H53 120.0
C54 C53 H53 120.0
C53 C54 C55 120.0
C53 C54 H54 120.0
C55 C54 H54 120.0
C56 C55 C54 120.0
C56 C55 H55 120.0
C54 C55 H55 120.0
C55 C56 C51 120.0
C55 C56 H56 120.0
C51 C56 H56 120.0
C58 C57 C62 120.0
C58 C57 S2 121.1(3)
C62 C57 S2 118.8(3)
C59 C58 C57 120.0
C59 C58 H58 120.0
C57 C58 H58 120.0
C58 C59 C60 120.0
C58 C59 H59 120.0
C60 C59 H59 120.0
C61 C60 C59 120.0
C61 C60 C63 119.1(6)
C59 C60 C63 120.7(6)
C60 C61 C62 120.0
C60 C61 H61 120.0
C62 C61 H61 120.0
C61 C62 C57 120.0
C61 C62 H62 120.0
C57 C62 H62 120.0
C60 C63 H63A 109.5
C60 C63 H63B 109.5
H63A C63 H63B 109.5
C60 C63 H63C 109.5
H63A C63 H63C 109.5
H63B C63 H63C 109.5
N6 C64 Ir2 173.3(8)
Cl2 C65 Cl1 112.0(5)
Cl2 C65 H65A 109.2
Cl1 C65 H65A 109.2
Cl2 C65 H65B 109.2
Cl1 C65 H65B 109.2
H65A C65 H65B 107.9
H5C O5 H5D 104(3)
C67 C66 C71 120.0
C67 C66 C44 123.4(8)
C71 C66 C44 116.4(8)
C68 C67 C66 120.0
C68 C67 H67 120.0
C66 C67 H67 120.0
C67 C68 C69 120.0
C67 C68 H68 120.0
C69 C68 H68 120.0
C68 C69 C70 120.0
C68 C69 H69 120.0
C70 C69 H69 120.0
C69 C70 C71 120.0
C69 C70 H70 120.0
C71 C70 H70 120.0
C70 C71 C66 120.0
C70 C71 H71 120.0
C66 C71 H71 120.0
C73 C72 C77 120.0
C73 C72 C12 121.0(8)
C77 C72 C12 119.0(8)
C72 C73 C74 120.0
C72 C73 H73 120.0
C74 C73 H73 120.0
C73 C74 C75 120.0
C73 C74 H74 120.0
C75 C74 H74 120.0
C74 C75 C76 120.0
C74 C75 H75 120.0
C76 C75 H75 120.0
C77 C76 C75 120.0
C77 C76 H76 120.0
C75 C76 H76 120.0
C76 C77 C72 120.0
C76 C77 H77 120.0
C72 C77 H77 120.0

loop_
_geom_bond_atom_site_label_1
_geom_bond_atom_site_label_2
_geom_bond_distance
Ir1 C32 1.990(8)
Ir1 n2 2.125(5)
Ir1 C1 2.136(7)
Ir1 n1 2.152(6)
Ir1 C2 2.164(7)
Ir1 C3 2.166(8)
Ir1 C5 2.195(7)
Ir1 C4 2.207(7)
Ir2 C64 1.981(9)
Ir2 n5 2.127(5)
Ir2 n4 2.146(5)
Ir2 C35 2.170(8)
Ir2 C36 2.181(7)
Ir2 C37 2.183(7)
Ir2 C34 2.211(7)
Ir2 C33 2.221(7)
S1 O1 1.431(5)
S1 O2 1.434(5)
S1 n1 1.612(6)
S1 C25 1.766(5)
S2 O4 1.428(5)
S2 O3 1.438(5)
S2 n4 1.600(5)
S2 C57 1.778(4)
N1 C11 1.487(8)
N2 C12 1.476(9)
N2 H2A 0.9200
N2 H2B 0.9200
N3 C32 1.146(9)
N4 C43 1.478(8)
N5 C44 1.468(8)
N5 H5A 0.9200
N5 H5B 0.9200
N6 C64 1.153(9)
C1 C2 1.413(10)
C1 C5 1.439(10)
C1 C6 1.514(10)
C2 C3 1.401(10)
C2 C7 1.515(11)
C3 C4 1.426(10)
C3 C8 1.509(10)
C4 C5 1.403(10)
C4 C9 1.502(10)
C5 C10 1.485(10)
C6 H6A 0.9800
C6 H6B 0.9800
C6 H6C 0.9800
C7 H7A 0.9800
C7 H7B 0.9800
C7 H7C 0.9800
C8 H8A 0.9800
C8 H8B 0.9800
C8 H8C 0.9800
C9 H9A 0.9800
C9 H9B 0.9800
C9 H9C 0.9800
C10 H10A 0.9800
C10 H10B 0.9800
C10 H10C 0.9800
C11 C13 1.504(8)
C11 C12 1.536(10)
C11 H11 1.0000
C12 C72 1.476(12)
C12 C19 1.577(12)
C12 H12A 1.0000
C12 H12B 1.0000
C13 C14 1.3900
C13 C18 1.3900
C14 C15 1.3900
C14 H14 0.9500
C15 C16 1.3900
C15 H15 0.9500
C16 C17 1.3900
C16 H16 0.9500
C17 C18 1.3900
C17 H17 0.9500
C18 H18 0.9500
C19 C20 1.3900
C19 C24 1.3900
C20 C21 1.3900
C20 H20 0.9500
C21 C22 1.3900
C21 H21 0.9500
C22 C23 1.3900
C22 H22 0.9500
C23 C24 1.3900
C23 H23 0.9500
C24 H24 0.9500
C25 C26 1.3900
C25 C30 1.3900
C26 C27 1.3900
C26 H26 0.9500
C27 C28 1.3900
C27 H27 0.9500
C28 C29 1.3900
C28 C31 1.521(10)
C29 C30 1.3900
C29 H29 0.9500
C30 H30 0.9500
C31 H31A 0.9800
C31 H31B 0.9800
C31 H31C 0.9800
C33 C34 1.429(10)
C33 C37 1.440(10)
C33 C38 1.511(10)
C34 C35 1.437(10)
C34 C39 1.474(10)
C35 C36 1.413(10)
C35 C40 1.508(10)
C36 C37 1.426(10)
C36 C41 1.522(11)
C37 C42 1.494(10)
C38 H38A 0.9800
C38 H38B 0.9800
C38 H38C 0.9800
C39 H39A 0.9800
C39 H39B 0.9800
C39 H39C 0.9800
C40 H40A 0.9800
C40 H40B 0.9800
C40 H40C 0.9800
C41 H41A 0.9800
C41 H41B 0.9800
C41 H41C 0.9800
C42 H42A 0.9800
C42 H42B 0.9800
C42 H42C 0.9800
C43 C45 1.520(7)
C43 C44 1.529(9)
C43 H43 1.0000
C44 C51 1.520(9)
C44 C66 1.521(9)
C44 H44A 1.0000
C44 H44B 1.0000
C45 C46 1.3900
C45 C50 1.3900
C46 C47 1.3900
C46 H46 0.9500
C47 C48 1.3900
C47 H47 0.9500
C48 C49 1.3900
C48 H48 0.9500
C49 C50 1.3900
C49 H49 0.9500
C50 H50 0.9500
C51 C52 1.3900
C51 C56 1.3900
C52 C53 1.3900
C52 H52 0.9500
C53 C54 1.3900
C53 H53 0.9500
C54 C55 1.3900
C54 H54 0.9500
C55 C56 1.3900
C55 H55 0.9500
C56 H56 0.9500
C57 C58 1.3900
C57 C62 1.3900
C58 C59 1.3900
C58 H58 0.9500
C59 C60 1.3900
C59 H59 0.9500
C60 C61 1.3900
C60 C63 1.524(9)
C61 C62 1.3900
C61 H61 0.9500
C62 H62 0.9500
C63 H63A 0.9800
C63 H63B 0.9800
C63 H63C 0.9800
C65 Cl2 1.719(10)
C65 Cl1 1.726(9)
C65 H65A 0.9900
C65 H65B 0.9900
O5 H5C 0.871(9)
O5 H5D 0.871(9)
C66 C67 1.3900
C66 C71 1.3900
C67 C68 1.3900
C67 H67 0.9500
C68 C69 1.3900
C68 H68 0.9500
C69 C70 1.3900
C69 H69 0.9500
C70 C71 1.3900
C70 H70 0.9500
C71 H71 0.9500
C72 C73 1.3900
C72 C77 1.3900
C73 C74 1.3900
C73 H73 0.9500
C74 C75 1.3900
C74 H74 0.9500
C75 C76 1.3900
C75 H75 0.9500
C76 C77 1.3900
C76 H76 0.9500
C77 H77 0.9500

loop_
_geom_hbond_atom_site_label_D
_geom_hbond_atom_site_label_H
_geom_hbond_atom_site_label_A
_geom_hbond_distance_DH
_geom_hbond_distance_HA
_geom_hbond_distance_DA
_geom_hbond_angle_DHA
_geom_hbond_site_symmetry_A
N2 H2A O3 0.92 2.10 2.962(7) 155.3 2_645
N2 H2B O5 0.92 2.40 3.062(18) 128.9 .
N5 H5A n3 0.92 2.03 2.906(8) 157.6 4_565
N5 H5B n6 0.92 2.29 3.143(9) 153.9 3_665
O5 H5C O3 0.871(9) 2.008(9) 2.857(12) 165(3) 2_645
O5 H5D n6 0.871(9) 2.057(10) 2.881(12) 158(3) 2_645
